data_1564860
loop_
_publ_author_name
'Zhang, Cai-Xia'
'Fang, Duo-Wen'
'Wang, Jun-Ling'
'Jia, Ai-Quan'
'Zhang, Qian-Feng'

_publ_section_title
;
 Syntheses, characterizations, and reactivities of new
 1,4,7-trimethyl-l,4,7-triazacyclononane (Me3tacn) molybdenum and tungsten
 complexes
;
_journal_name_full 'Inorganica Chimica Acta'
_journal_page_first 119599
_journal_paper_doi 10.1016/j.ica.2020.119599
_journal_volume 507
_journal_year 2020
_chemical_formula_sum 'C9 H29 Mo N3 O7'
_chemical_formula_weight 387.29
_space_group_crystal_system orthorhombic
_space_group_IT_number 61
_space_group_name_Hall '-P 2ac 2ab'
_space_group_name_H-M_alt 'P b c a'
_atom_sites_solution_hydrogens mixed
_audit_creation_method SHELXL-2014/7
_cell_angle_alpha 90
_cell_angle_beta 90
_cell_angle_gamma 90
_cell_formula_units_Z 8
_cell_length_a 9.0217(11)
_cell_length_b 13.6776(16)
_cell_length_c 27.105(3)
_cell_measurement_reflns_used 8167
_cell_measurement_temperature 296(2)
_cell_measurement_theta_max 27.55
_cell_measurement_theta_min 2.71
_cell_volume 3344.6(7)
_computing_structure_refinement 'SHELXL-2014/7 (Sheldrick, 2014)'
_diffrn_ambient_temperature 296(2)
_diffrn_measured_fraction_theta_full 0.994
_diffrn_measured_fraction_theta_max 0.994
_diffrn_measurement_device_type 'CCD area detector'
_diffrn_measurement_method 'phi and omega scans'
_diffrn_radiation_type MoK\a
_diffrn_radiation_wavelength 0.71073
_diffrn_reflns_av_R_equivalents 0.0259
_diffrn_reflns_av_unetI/netI 0.0193
_diffrn_reflns_Laue_measured_fraction_full 0.994
_diffrn_reflns_Laue_measured_fraction_max 0.994
_diffrn_reflns_limit_h_max 11
_diffrn_reflns_limit_h_min -11
_diffrn_reflns_limit_k_max 17
_diffrn_reflns_limit_k_min -13
_diffrn_reflns_limit_l_max 35
_diffrn_reflns_limit_l_min -30
_diffrn_reflns_number 19796
_diffrn_reflns_point_group_measured_fraction_full 0.994
_diffrn_reflns_point_group_measured_fraction_max 0.994
_diffrn_reflns_theta_full 25.242
_diffrn_reflns_theta_max 27.577
_diffrn_reflns_theta_min 2.807
_exptl_absorpt_coefficient_mu 0.815
_exptl_crystal_colour colorless
_exptl_crystal_density_diffrn 1.538
_exptl_crystal_description block
_exptl_crystal_F_000 1616
_exptl_crystal_size_max 0.250
_exptl_crystal_size_mid 0.210
_exptl_crystal_size_min 0.170
_refine_diff_density_max 0.555
_refine_diff_density_min -0.540
_refine_diff_density_rms 0.069
_refine_ls_extinction_coef 0.0039(3)
_refine_ls_extinction_expression Fc^*^=kFc[1+0.001xFc^2^\l^3^/sin(2\q)]^-1/4^
_refine_ls_extinction_method 'SHELXL-2014/7 (Sheldrick 2014'
_refine_ls_goodness_of_fit_ref 1.042
_refine_ls_hydrogen_treatment mixed
_refine_ls_matrix_type full
_refine_ls_number_parameters 209
_refine_ls_number_reflns 3851
_refine_ls_number_restraints 12
_refine_ls_restrained_S_all 1.040
_refine_ls_R_factor_all 0.0426
_refine_ls_R_factor_gt 0.0337
_refine_ls_shift/su_max 0.001
_refine_ls_shift/su_mean 0.000
_refine_ls_structure_factor_coef Fsqd
_refine_ls_weighting_details 'w=1/[\s^2^(Fo^2^)+(0.0383P)^2^+4.3463P] where P=(Fo^2^+2Fc^2^)/3'
_refine_ls_weighting_scheme calc
_refine_ls_wR_factor_gt 0.0821
_refine_ls_wR_factor_ref 0.0895
_reflns_Friedel_coverage 0.000
_reflns_Friedel_fraction_full .
_reflns_Friedel_fraction_max .
_reflns_number_gt 3199
_reflns_number_total 3851
_reflns_threshold_expression 'I > 2\s(I)'
_cod_data_source_file 4b.cif
_cod_data_source_block Pbca
_cod_original_cell_volume 3344.7(7)
_cod_database_code 1564860
_shelx_shelxl_version_number 2014/7
_shelx_space_group_comment
;
The symmetry employed for this shelxl refinement is uniquely defined
by the following loop, which should always be used as a source of
symmetry information in preference to the above space-group names.
They are only intended as comments.
;
_shelx_estimated_absorpt_t_min 0.822
_shelx_estimated_absorpt_t_max 0.874

loop_
_space_group_symop_operation_xyz
'x, y, z'
'-x+1/2, -y, z+1/2'
'-x, y+1/2, -z+1/2'
'x+1/2, -y+1/2, -z'
'-x, -y, -z'
'x-1/2, y, -z-1/2'
'x, -y-1/2, z-1/2'
'-x-1/2, y-1/2, z'

loop_
_atom_site_label
_atom_site_type_symbol
_atom_site_fract_x
_atom_site_fract_y
_atom_site_fract_z
_atom_site_U_iso_or_equiv
_atom_site_adp_type
_atom_site_occupancy
_atom_site_site_symmetry_order
_atom_site_calc_flag
_atom_site_refinement_flags_posn
_atom_site_refinement_flags_adp
_atom_site_refinement_flags_occupancy
_atom_site_disorder_assembly
_atom_site_disorder_group
Mo1 Mo 0.27755(3) 0.41183(2) 0.35455(2) 0.03367(10) Uani 1 1 d . . . . .
O1 O 0.4353(3) 0.39969(15) 0.31774(8) 0.0519(5) Uani 1 1 d . . . . .
O2 O 0.3065(3) 0.33963(15) 0.40638(9) 0.0562(6) Uani 1 1 d . . . . .
O3 O 0.1344(3) 0.35720(14) 0.32215(8) 0.0536(6) Uani 1 1 d . . . . .
N1 N 0.2250(3) 0.55527(17) 0.31012(9) 0.0394(5) Uani 1 1 d . . . . .
N2 N 0.0927(3) 0.49628(19) 0.39880(10) 0.0514(6) Uani 1 1 d . . . . .
N3 N 0.3986(3) 0.54093(18) 0.39625(10) 0.0480(6) Uani 1 1 d . . . . .
C1 C 0.0846(5) 0.6004(4) 0.32540(17) 0.0852(15) Uani 1 1 d . . . . .
H1A H 0.1055 0.6665 0.3363 0.102 Uiso 1 1 calc R U . . .
H1B H 0.0212 0.6051 0.2966 0.102 Uiso 1 1 calc R U . . .
C2 C 0.0060(5) 0.5534(4) 0.36237(19) 0.0986(18) Uani 1 1 d . . . . .
H2A H -0.0646 0.5096 0.3469 0.118 Uiso 1 1 calc R U . . .
H2B H -0.0505 0.6023 0.3802 0.118 Uiso 1 1 calc R U . . .
C3 C 0.1564(6) 0.5585(4) 0.43709(18) 0.1036(19) Uani 1 1 d . . . . .
H3A H 0.1209 0.6246 0.4317 0.124 Uiso 1 1 calc R U . . .
H3B H 0.1174 0.5370 0.4686 0.124 Uiso 1 1 calc R U . . .
C4 C 0.3089(6) 0.5622(5) 0.44087(19) 0.108(2) Uani 1 1 d . . . . .
H4A H 0.3385 0.5164 0.4664 0.129 Uiso 1 1 calc R U . . .
H4B H 0.3356 0.6270 0.4523 0.129 Uiso 1 1 calc R U . . .
C5 C 0.4100(6) 0.6277(3) 0.3644(2) 0.1004(19) Uani 1 1 d . . . . .
H5A H 0.3632 0.6819 0.3814 0.120 Uiso 1 1 calc R U . . .
H5B H 0.5143 0.6437 0.3610 0.120 Uiso 1 1 calc R U . . .
C6 C 0.3506(6) 0.6227(3) 0.31803(16) 0.0838(14) Uani 1 1 d . . . . .
H6A H 0.4291 0.6043 0.2954 0.101 Uiso 1 1 calc R U . . .
H6B H 0.3184 0.6879 0.3089 0.101 Uiso 1 1 calc R U . . .
C7 C 0.2192(4) 0.5305(3) 0.25707(12) 0.0562(9) Uani 1 1 d . . . . .
H7A H 0.1377 0.4870 0.2511 0.084 Uiso 1 1 calc R U . . .
H7B H 0.3101 0.4993 0.2475 0.084 Uiso 1 1 calc R U . . .
H7C H 0.2060 0.5892 0.2381 0.084 Uiso 1 1 calc R U . . .
C8 C -0.0091(5) 0.4226(3) 0.42090(15) 0.0757(12) Uani 1 1 d . . . . .
H8A H 0.0456 0.3811 0.4429 0.114 Uiso 1 1 calc R U . . .
H8B H -0.0523 0.3837 0.3952 0.114 Uiso 1 1 calc R U . . .
H8C H -0.0861 0.4554 0.4389 0.114 Uiso 1 1 calc R U . . .
C9 C 0.5465(4) 0.5065(3) 0.41168(16) 0.0685(11) Uani 1 1 d . . . . .
H9A H 0.6036 0.4895 0.3830 0.103 Uiso 1 1 calc R U . . .
H9B H 0.5360 0.4500 0.4325 0.103 Uiso 1 1 calc R U . . .
H9C H 0.5962 0.5574 0.4296 0.103 Uiso 1 1 calc R U . . .
O1W O 0.8950(3) 0.28454(18) 0.27085(9) 0.0587(6) Uani 1 1 d D . . . .
H1W H 0.875(5) 0.313(3) 0.2446(9) 0.088 Uiso 1 1 d D U . . .
H2W H 0.963(4) 0.312(3) 0.2864(12) 0.088 Uiso 1 1 d D U . . .
O2W O 0.4508(3) 0.2789(2) 0.49023(10) 0.0716(7) Uani 1 1 d D . . . .
H3W H 0.409(4) 0.304(3) 0.4659(11) 0.107 Uiso 1 1 d D U . . .
H4W H 0.391(4) 0.261(4) 0.5116(12) 0.107 Uiso 1 1 d D U . . .
O3W O 0.6800(4) 0.2790(3) 0.34481(11) 0.0835(9) Uani 1 1 d D . . . .
H5W H 0.744(4) 0.281(4) 0.3228(15) 0.125 Uiso 1 1 d D U . . .
H6W H 0.608(4) 0.315(3) 0.3390(19) 0.125 Uiso 1 1 d D U . . .
O4W O 0.7212(4) 0.2333(4) 0.44311(13) 0.1133(14) Uani 1 1 d D . . . .
H7W H 0.709(8) 0.236(5) 0.4129(5) 0.170 Uiso 1 1 d D U . . .
H8W H 0.690(8) 0.282(3) 0.4579(19) 0.170 Uiso 1 1 d D U . . .

loop_
_atom_site_aniso_label
_atom_site_aniso_U_11
_atom_site_aniso_U_22
_atom_site_aniso_U_33
_atom_site_aniso_U_23
_atom_site_aniso_U_13
_atom_site_aniso_U_12
Mo1 0.04527(16) 0.02149(13) 0.03426(14) -0.00157(8) -0.00688(9) 0.00036(9)
O1 0.0559(13) 0.0497(12) 0.0501(12) -0.0070(9) 0.0008(10) 0.0172(10)
O2 0.0799(16) 0.0389(12) 0.0496(13) 0.0095(9) -0.0193(12) -0.0037(11)
O3 0.0685(15) 0.0310(10) 0.0613(14) -0.0024(9) -0.0212(11) -0.0083(10)
N1 0.0483(13) 0.0273(11) 0.0426(12) 0.0031(9) 0.0023(10) 0.0035(10)
N2 0.0555(16) 0.0517(16) 0.0469(14) -0.0006(12) 0.0148(12) -0.0025(12)
N3 0.0532(15) 0.0362(13) 0.0546(15) -0.0105(11) -0.0138(12) -0.0025(11)
C1 0.078(3) 0.107(3) 0.072(3) 0.024(2) 0.014(2) 0.054(3)
C2 0.062(3) 0.110(4) 0.124(4) 0.057(3) 0.034(3) 0.044(3)
C3 0.112(4) 0.120(4) 0.079(3) -0.061(3) 0.045(3) -0.038(3)
C4 0.091(4) 0.153(5) 0.078(3) -0.078(3) -0.023(3) 0.021(3)
C5 0.095(3) 0.059(2) 0.147(5) 0.036(3) -0.056(3) -0.043(2)
C6 0.117(4) 0.057(2) 0.077(3) 0.018(2) -0.011(3) -0.045(3)
C7 0.079(2) 0.0505(19) 0.0387(16) 0.0093(13) -0.0027(15) 0.0092(17)
C8 0.069(2) 0.093(3) 0.066(2) 0.012(2) 0.019(2) -0.020(2)
C9 0.056(2) 0.061(2) 0.089(3) -0.0154(19) -0.030(2) -0.0036(17)
O1W 0.0647(15) 0.0583(14) 0.0531(14) 0.0108(11) -0.0156(11) -0.0070(12)
O2W 0.0615(15) 0.101(2) 0.0524(15) 0.0142(14) -0.0080(12) 0.0033(15)
O3W 0.0622(17) 0.112(3) 0.0759(19) 0.0217(17) 0.0028(14) 0.0254(18)
O4W 0.074(2) 0.193(5) 0.073(2) 0.020(3) -0.0078(18) 0.028(3)

loop_
_atom_type_symbol
_atom_type_description
_atom_type_scat_dispersion_real
_atom_type_scat_dispersion_imag
_atom_type_scat_source
C C 0.0033 0.0016 'International Tables Vol C Tables 4.2.6.8 and 6.1.1.4'
H H 0.0000 0.0000 'International Tables Vol C Tables 4.2.6.8 and 6.1.1.4'
N N 0.0061 0.0033 'International Tables Vol C Tables 4.2.6.8 and 6.1.1.4'
O O 0.0106 0.0060 'International Tables Vol C Tables 4.2.6.8 and 6.1.1.4'
Mo Mo -1.6832 0.6857 'International Tables Vol C Tables 4.2.6.8 and 6.1.1.4'

loop_
_geom_angle_atom_site_label_1
_geom_angle_atom_site_label_2
_geom_angle_atom_site_label_3
_geom_angle
_geom_angle_site_symmetry_1
_geom_angle_site_symmetry_3
O3 Mo1 O2 106.08(11) . .
O3 Mo1 O1 106.09(12) . .
O2 Mo1 O1 106.59(12) . .
O3 Mo1 N1 87.13(9) . .
O2 Mo1 N1 156.83(10) . .
O1 Mo1 N1 87.19(9) . .
O3 Mo1 N2 86.66(11) . .
O2 Mo1 N2 88.48(11) . .
O1 Mo1 N2 156.11(10) . .
N1 Mo1 N2 73.08(9) . .
O3 Mo1 N3 155.44(10) . .
O2 Mo1 N3 88.19(10) . .
O1 Mo1 N3 88.15(10) . .
N1 Mo1 N3 73.42(9) . .
N2 Mo1 N3 73.59(10) . .
C1 N1 C6 111.0(4) . .
C1 N1 C7 109.9(3) . .
C6 N1 C7 108.2(3) . .
C1 N1 Mo1 112.3(2) . .
C6 N1 Mo1 107.0(2) . .
C7 N1 Mo1 108.33(18) . .
C3 N2 C2 111.9(4) . .
C3 N2 C8 110.6(3) . .
C2 N2 C8 107.4(3) . .
C3 N2 Mo1 111.6(3) . .
C2 N2 Mo1 107.0(2) . .
C8 N2 Mo1 108.0(2) . .
C5 N3 C9 111.1(3) . .
C5 N3 C4 111.0(4) . .
C9 N3 C4 108.9(3) . .
C5 N3 Mo1 110.7(2) . .
C9 N3 Mo1 108.34(19) . .
C4 N3 Mo1 106.5(3) . .
C2 C1 N1 116.8(3) . .
C2 C1 H1A 108.1 . .
N1 C1 H1A 108.1 . .
C2 C1 H1B 108.1 . .
N1 C1 H1B 108.1 . .
H1A C1 H1B 107.3 . .
C1 C2 N2 117.1(4) . .
C1 C2 H2A 108.0 . .
N2 C2 H2A 108.0 . .
C1 C2 H2B 108.0 . .
N2 C2 H2B 108.0 . .
H2A C2 H2B 107.3 . .
C4 C3 N2 117.8(4) . .
C4 C3 H3A 107.9 . .
N2 C3 H3A 107.9 . .
C4 C3 H3B 107.9 . .
N2 C3 H3B 107.9 . .
H3A C3 H3B 107.2 . .
C3 C4 N3 118.4(4) . .
C3 C4 H4A 107.7 . .
N3 C4 H4A 107.7 . .
C3 C4 H4B 107.7 . .
N3 C4 H4B 107.7 . .
H4A C4 H4B 107.1 . .
C6 C5 N3 118.1(3) . .
C6 C5 H5A 107.8 . .
N3 C5 H5A 107.8 . .
C6 C5 H5B 107.8 . .
N3 C5 H5B 107.8 . .
H5A C5 H5B 107.1 . .
C5 C6 N1 117.8(3) . .
C5 C6 H6A 107.9 . .
N1 C6 H6A 107.9 . .
C5 C6 H6B 107.9 . .
N1 C6 H6B 107.9 . .
H6A C6 H6B 107.2 . .
N1 C7 H7A 109.5 . .
N1 C7 H7B 109.5 . .
H7A C7 H7B 109.5 . .
N1 C7 H7C 109.5 . .
H7A C7 H7C 109.5 . .
H7B C7 H7C 109.5 . .
N2 C8 H8A 109.5 . .
N2 C8 H8B 109.5 . .
H8A C8 H8B 109.5 . .
N2 C8 H8C 109.5 . .
H8A C8 H8C 109.5 . .
H8B C8 H8C 109.5 . .
N3 C9 H9A 109.5 . .
N3 C9 H9B 109.5 . .
H9A C9 H9B 109.5 . .
N3 C9 H9C 109.5 . .
H9A C9 H9C 109.5 . .
H9B C9 H9C 109.5 . .
H1W O1W H2W 112.1(18) . .
H3W O2W H4W 112.7(18) . .
H5W O3W H6W 112.9(19) . .
H7W O4W H8W 113.1(19) . .

loop_
_geom_bond_atom_site_label_1
_geom_bond_atom_site_label_2
_geom_bond_distance
_geom_bond_site_symmetry_2
Mo1 O3 1.732(2) .
Mo1 O2 1.737(2) .
Mo1 O1 1.746(2) .
Mo1 N1 2.350(2) .
Mo1 N2 2.357(3) .
Mo1 N3 2.364(2) .
N1 C1 1.468(4) .
N1 C6 1.476(5) .
N1 C7 1.478(4) .
N2 C3 1.460(5) .
N2 C2 1.482(5) .
N2 C8 1.489(4) .
N3 C5 1.472(5) .
N3 C9 1.476(4) .
N3 C4 1.484(5) .
C1 C2 1.386(6) .
C1 H1A 0.9700 .
C1 H1B 0.9700 .
C2 H2A 0.9700 .
C2 H2B 0.9700 .
C3 C4 1.381(7) .
C3 H3A 0.9700 .
C3 H3B 0.9700 .
C4 H4A 0.9700 .
C4 H4B 0.9700 .
C5 C6 1.368(6) .
C5 H5A 0.9700 .
C5 H5B 0.9700 .
C6 H6A 0.9700 .
C6 H6B 0.9700 .
C7 H7A 0.9600 .
C7 H7B 0.9600 .
C7 H7C 0.9600 .
C8 H8A 0.9600 .
C8 H8B 0.9600 .
C8 H8C 0.9600 .
C9 H9A 0.9600 .
C9 H9B 0.9600 .
C9 H9C 0.9600 .
O1W H1W 0.832(10) .
O1W H2W 0.837(10) .
O2W H3W 0.834(10) .
O2W H4W 0.830(10) .
O3W H5W 0.833(10) .
O3W H6W 0.831(10) .
O4W H7W 0.828(10) .
O4W H8W 0.833(10) .

loop_
_geom_hbond_atom_site_label_D
_geom_hbond_atom_site_label_H
_geom_hbond_atom_site_label_A
_geom_hbond_distance_DH
_geom_hbond_distance_HA
_geom_hbond_distance_DA
_geom_hbond_angle_DHA
_geom_hbond_site_symmetry_A
O4W H8W O2W 0.833(10) 2.33(7) 2.823(5) 119(7) .
O4W H7W O3W 0.828(10) 1.95(2) 2.762(5) 165(6) .
O3W H6W O1 0.831(10) 2.024(12) 2.852(4) 174(5) .
O3W H5W O1W 0.833(10) 1.958(11) 2.790(4) 180(8) .
O2W H4W O4W 0.830(10) 1.96(2) 2.754(4) 158(5) 4_456
O2W H3W O2 0.834(10) 1.923(14) 2.748(3) 170(5) .
O1W H2W O3 0.837(10) 1.923(11) 2.754(3) 172(4) 1_655
